data_1554108
loop_
_publ_author_name
'Ivanov, Maxim V.'
'Shukla, Ruchi'
'Lindeman, Sergey V.'
'Wang, Denan'
'Rathore, Rajendra'

_publ_section_title
;
 Pyrene-Like HOMO Governs Polaron Delocalization in Model Graphitic
 Strips: A Combined Experimental and Computational Analysis
;
_journal_issue 43
_journal_name_full 'The Journal of Physical Chemistry C'
_journal_page_first 24527
_journal_paper_doi 10.1021/acs.jpcc.8b06068
_journal_volume 122
_journal_year 2018
_chemical_formula_sum 'C62 H66 Cl18 O8 Sb'
_chemical_formula_weight 1699.00
_space_group_IT_number 2
_space_group_name_Hall '-P 1'
_space_group_name_H-M_alt 'P -1'
_symmetry_cell_setting triclinic
_symmetry_space_group_name_H-M 'P -1'
_atom_sites_solution_hydrogens geom
_atom_sites_solution_primary direct
_atom_sites_solution_secondary difmap
_audit_creation_method SHELXL-97
_cell_angle_alpha 102.430(3)
_cell_angle_beta 95.186(2)
_cell_angle_gamma 106.663(3)
_cell_formula_units_Z 1
_cell_length_a 9.8693(5)
_cell_length_b 13.3894(6)
_cell_length_c 14.5898(7)
_cell_measurement_reflns_used 8628
_cell_measurement_temperature 100(2)
_cell_measurement_theta_max 67
_cell_measurement_theta_min 3
_cell_volume 1779.70(15)
_computing_cell_refinement 'SAINT v7.60A (Bruker, 2009)'
_computing_data_collection 'APEX2-2009.3-0 (Bruker, 2009)'
_computing_data_reduction 'TWINABS-2008/2 (Bruker, 2008)'
_computing_molecular_graphics 'XP v5.1 (Bruker, 1998)'
_computing_publication_material 'XCIF-2008/2 (Bruker, 2008)'
_computing_structure_refinement 'SHELXL-2008/4(Bruker, 2008)'
_computing_structure_solution 'XS/SHELXTL-2008/4 (Bruker, 2008)'
_diffrn_ambient_temperature 100(2)
_diffrn_measured_fraction_theta_full 0.984
_diffrn_measured_fraction_theta_max 0.944
_diffrn_measurement_device_type 'Bruker APEX2 CCD detector'
_diffrn_measurement_method '\w scans'
_diffrn_radiation_monochromator graphite
_diffrn_radiation_source 'fine-focus sealed tube'
_diffrn_radiation_type CuK\a
_diffrn_radiation_wavelength 1.54178
_diffrn_reflns_av_R_equivalents 0.0528
_diffrn_reflns_av_sigmaI/netI 0.0561
_diffrn_reflns_limit_h_max 10
_diffrn_reflns_limit_h_min -11
_diffrn_reflns_limit_k_max 15
_diffrn_reflns_limit_k_min -16
_diffrn_reflns_limit_l_max 17
_diffrn_reflns_limit_l_min 0
_diffrn_reflns_number 29005
_diffrn_reflns_theta_full 68.02
_diffrn_reflns_theta_max 68.02
_diffrn_reflns_theta_min 3.14
_exptl_absorpt_coefficient_mu 9.713
_exptl_absorpt_correction_T_max 0.6423
_exptl_absorpt_correction_T_min 0.1027
_exptl_absorpt_correction_type multi-scan
_exptl_absorpt_process_details
;
 TWINABS. Program for empirical absorption correction of
 area-detector data for twinned crystals. 
 University of Goetingen. Germany.  Sheldrick, G. M. 2007
;
_exptl_crystal_colour black
_exptl_crystal_density_diffrn 1.585
_exptl_crystal_density_method 'not measured'
_exptl_crystal_description needle
_exptl_crystal_F_000 859
_exptl_crystal_size_max 0.43
_exptl_crystal_size_mid 0.10
_exptl_crystal_size_min 0.05
_refine_diff_density_max 1.425
_refine_diff_density_min -1.323
_refine_diff_density_rms 0.114
_refine_ls_extinction_method none
_refine_ls_goodness_of_fit_ref 1.004
_refine_ls_hydrogen_treatment constr
_refine_ls_matrix_type full
_refine_ls_number_parameters 427
_refine_ls_number_reflns 6113
_refine_ls_number_restraints 9
_refine_ls_restrained_S_all 1.004
_refine_ls_R_factor_all 0.0613
_refine_ls_R_factor_gt 0.0532
_refine_ls_shift/su_max 0.002
_refine_ls_shift/su_mean 0.000
_refine_ls_structure_factor_coef Fsqd
_refine_ls_weighting_details 'calc w=1/[\s^2^(Fo^2^)+(0.0980P)^2^+1.1087P] where P=(Fo^2^+2Fc^2^)/3'
_refine_ls_weighting_scheme calc
_refine_ls_wR_factor_gt 0.1389
_refine_ls_wR_factor_ref 0.1452
_reflns_number_gt 5220
_reflns_number_total 6113
_reflns_threshold_expression >2sigma(I)
_cod_data_source_file jp8b06068_si_006.cif
_cod_data_source_block raj15f
_cod_database_code 1554108

loop_
_symmetry_equiv_pos_as_xyz
'x, y, z'
'-x, -y, -z'

loop_
_atom_site_label
_atom_site_type_symbol
_atom_site_fract_x
_atom_site_fract_y
_atom_site_fract_z
_atom_site_U_iso_or_equiv
_atom_site_adp_type
_atom_site_occupancy
_atom_site_symmetry_multiplicity
_atom_site_calc_flag
_atom_site_refinement_flags
_atom_site_disorder_assembly
_atom_site_disorder_group
Sb1 Sb 0.0000 0.0000 0.5000 0.03043(14) Uani 1 2 d S . .
Cl1 Cl -0.17977(12) 0.04607(9) 0.41604(7) 0.0386(3) Uani 1 1 d . . .
Cl2 Cl -0.09074(12) 0.04482(9) 0.64255(7) 0.0395(3) Uani 1 1 d . . .
Cl3 Cl -0.15588(13) -0.17960(9) 0.46852(8) 0.0433(3) Uani 1 1 d . . .
O1 O 0.2322(3) 0.3110(2) 0.2471(2) 0.0372(7) Uani 1 1 d . . .
O2 O 0.4209(3) 0.5018(2) 0.2956(2) 0.0344(6) Uani 1 1 d . . .
O3 O 1.0773(3) 0.4541(2) 0.7230(2) 0.0376(7) Uani 1 1 d . . .
O4 O 1.0478(3) 0.6061(2) 0.6492(2) 0.0363(7) Uani 1 1 d . . .
C1 C 0.4691(4) -0.0161(3) 0.4514(3) 0.0284(8) Uani 1 1 d . . .
C2 C 0.3988(5) -0.1255(3) 0.4069(3) 0.0302(8) Uani 1 1 d . . .
C3 C 0.3580(5) -0.1570(3) 0.3068(3) 0.0315(9) Uani 1 1 d . . .
H3A H 0.3189 -0.2316 0.2759 0.038 Uiso 1 1 calc R . .
C4 C 0.3732(5) -0.0827(3) 0.2522(3) 0.0303(9) Uani 1 1 d . . .
C5 C 0.4267(5) 0.0263(3) 0.2994(3) 0.0314(9) Uani 1 1 d . . .
H5A H 0.4332 0.0782 0.2633 0.038 Uiso 1 1 calc R . .
C6 C 0.4714(4) 0.0624(3) 0.3986(3) 0.0285(8) Uani 1 1 d . . .
C7 C 0.5303(5) 0.1754(3) 0.4477(3) 0.0308(9) Uani 1 1 d . . .
C8 C 0.6191(4) 0.2040(3) 0.5372(3) 0.0284(8) Uani 1 1 d . . .
C9 C 0.3217(5) -0.1185(4) 0.1439(3) 0.0355(10) Uani 1 1 d . . .
C10A C 0.3118(6) -0.2357(4) 0.1028(3) 0.0421(11) Uani 1 1 d . . .
H10A H 0.2811 -0.2551 0.0338 0.063 Uiso 1 1 calc R . .
H10B H 0.2420 -0.2825 0.1315 0.063 Uiso 1 1 calc R . .
H10C H 0.4059 -0.2449 0.1167 0.063 Uiso 1 1 calc R . .
C10B C 0.1705(5) -0.1080(4) 0.1243(3) 0.0427(11) Uani 1 1 d . . .
H10D H 0.1358 -0.1309 0.0557 0.064 Uiso 1 1 calc R . .
H10E H 0.1750 -0.0327 0.1485 0.064 Uiso 1 1 calc R . .
H10F H 0.1050 -0.1536 0.1563 0.064 Uiso 1 1 calc R . .
C10C C 0.4211(6) -0.0480(4) 0.0922(3) 0.0427(11) Uani 1 1 d . . .
H10G H 0.3851 -0.0724 0.0237 0.064 Uiso 1 1 calc R . .
H10H H 0.5178 -0.0533 0.1043 0.064 Uiso 1 1 calc R . .
H10I H 0.4242 0.0271 0.1155 0.064 Uiso 1 1 calc R . .
C11 C 0.5030(5) 0.2603(3) 0.4097(3) 0.0294(8) Uani 1 1 d . . .
C12 C 0.3781(5) 0.2414(3) 0.3439(3) 0.0311(9) Uani 1 1 d . . .
H12A H 0.3112 0.1709 0.3235 0.037 Uiso 1 1 calc R . .
C13 C 0.3510(5) 0.3223(4) 0.3088(3) 0.0331(9) Uani 1 1 d . . .
C14 C 0.4515(5) 0.4275(3) 0.3380(3) 0.0320(9) Uani 1 1 d . . .
C15 C 0.5686(5) 0.4493(3) 0.4066(3) 0.0303(9) Uani 1 1 d . . .
H15A H 0.6325 0.5208 0.4285 0.036 Uiso 1 1 calc R . .
C16 C 0.5959(5) 0.3675(3) 0.4454(3) 0.0303(9) Uani 1 1 d . . .
C17 C 0.1433(5) 0.2035(4) 0.2018(3) 0.0422(11) Uani 1 1 d . . .
H17A H 0.0661 0.2053 0.1555 0.063 Uiso 1 1 calc R . .
H17B H 0.1017 0.1684 0.2498 0.063 Uiso 1 1 calc R . .
H17C H 0.2009 0.1630 0.1691 0.063 Uiso 1 1 calc R . .
C18 C 0.5273(5) 0.6034(4) 0.3127(3) 0.0391(10) Uani 1 1 d . . .
H18A H 0.4979 0.6453 0.2719 0.059 Uiso 1 1 calc R . .
H18B H 0.6183 0.5931 0.2985 0.059 Uiso 1 1 calc R . .
H18C H 0.5393 0.6421 0.3796 0.059 Uiso 1 1 calc R . .
C21 C 0.7260(5) 0.3092(3) 0.5668(3) 0.0295(8) Uani 1 1 d . . .
C22 C 0.8501(5) 0.3300(3) 0.6349(3) 0.0306(9) Uani 1 1 d . . .
H22A H 0.8607 0.2745 0.6631 0.037 Uiso 1 1 calc R . .
C23 C 0.9545(5) 0.4284(3) 0.6605(3) 0.0311(9) Uani 1 1 d . . .
C24 C 0.9407(5) 0.5118(3) 0.6181(3) 0.0339(9) Uani 1 1 d . . .
C25 C 0.8239(5) 0.4910(3) 0.5485(3) 0.0319(9) Uani 1 1 d . . .
H25A H 0.8162 0.5463 0.5191 0.038 Uiso 1 1 calc R . .
C26 C 0.7164(5) 0.3900(3) 0.5204(3) 0.0301(9) Uani 1 1 d . . .
C27 C 1.0928(5) 0.3748(4) 0.7717(3) 0.0394(10) Uani 1 1 d . . .
H27A H 1.1793 0.4057 0.8200 0.059 Uiso 1 1 calc R . .
H27B H 1.1008 0.3122 0.7260 0.059 Uiso 1 1 calc R . .
H27C H 1.0088 0.3523 0.8024 0.059 Uiso 1 1 calc R . .
C28 C 1.0387(5) 0.6923(3) 0.6072(3) 0.0370(10) Uani 1 1 d . . .
H28A H 1.1214 0.7564 0.6359 0.056 Uiso 1 1 calc R . .
H28B H 0.9502 0.7088 0.6184 0.056 Uiso 1 1 calc R . .
H28C H 1.0384 0.6704 0.5386 0.056 Uiso 1 1 calc R . .
Cl1S Cl 0.26907(16) 0.80269(10) 0.83038(9) 0.0565(3) Uani 1 1 d D . .
Cl2S Cl 0.47049(16) 0.69435(15) 0.88275(9) 0.0645(4) Uani 1 1 d D . .
C1S C 0.3118(6) 0.6819(5) 0.8105(4) 0.0576(14) Uani 1 1 d D . .
H1SA H 0.2321 0.6247 0.8231 0.069 Uiso 1 1 calc R . .
H1SB H 0.3221 0.6598 0.7430 0.069 Uiso 1 1 calc R . .
Cl3S Cl 0.84219(19) 0.96517(14) 0.07259(14) 0.0755(5) Uani 1 1 d . . .
Cl4S Cl 0.7161(2) 0.76696(17) 0.12651(19) 0.1024(7) Uani 1 1 d . . .
C2S C 0.7911(9) 0.9067(7) 0.1680(5) 0.082(2) Uani 1 1 d . . .
H2SA H 0.8762 0.9241 0.2171 0.098 Uiso 1 1 calc R . .
H2SB H 0.7205 0.9372 0.1975 0.098 Uiso 1 1 calc R . .
Cl5S Cl 0.6658(11) 0.5010(9) 0.9812(5) 0.0586(15) Uani 0.50 1 d PD A 1
Cl6S Cl 0.9486(8) 0.5807(6) 0.9306(7) 0.111(3) Uani 0.50 1 d PD A 1
C3S C 0.7738(11) 0.5896(10) 0.9233(9) 0.061(3) Uiso 0.50 1 d PD A 1
H3SA H 0.7302 0.5718 0.8557 0.073 Uiso 0.50 1 calc PR A 1
H3SB H 0.7780 0.6645 0.9530 0.073 Uiso 0.50 1 calc PR A 1
Cl5Q Cl 0.6836(10) 0.5033(9) 0.9544(6) 0.0593(15) Uani 0.50 1 d PD B 2
Cl6Q Cl 0.9765(7) 0.6237(4) 0.9519(3) 0.0637(13) Uani 0.50 1 d PD B 2
C3SA C 0.8208(11) 0.5311(9) 0.8849(7) 0.052(3) Uiso 0.50 1 d PD B 2
H3SC H 0.8401 0.4635 0.8563 0.062 Uiso 0.50 1 calc PR B 2
H3SD H 0.7884 0.5593 0.8325 0.062 Uiso 0.50 1 calc PR B 2

loop_
_atom_site_aniso_label
_atom_site_aniso_U_11
_atom_site_aniso_U_22
_atom_site_aniso_U_33
_atom_site_aniso_U_23
_atom_site_aniso_U_13
_atom_site_aniso_U_12
Sb1 0.0360(2) 0.0345(2) 0.0249(2) 0.01111(15) 0.00690(14) 0.01412(16)
Cl1 0.0418(6) 0.0492(6) 0.0330(5) 0.0171(4) 0.0071(4) 0.0217(5)
Cl2 0.0440(6) 0.0535(6) 0.0267(5) 0.0115(4) 0.0100(4) 0.0221(5)
Cl3 0.0474(7) 0.0390(6) 0.0422(6) 0.0132(5) 0.0058(5) 0.0098(5)
O1 0.0392(17) 0.0391(16) 0.0341(16) 0.0125(13) -0.0010(12) 0.0134(13)
O2 0.0416(18) 0.0363(16) 0.0315(15) 0.0147(12) 0.0041(12) 0.0178(13)
O3 0.0402(18) 0.0357(16) 0.0348(16) 0.0140(13) -0.0045(12) 0.0083(13)
O4 0.0428(18) 0.0317(15) 0.0320(16) 0.0122(12) -0.0011(12) 0.0072(13)
C1 0.032(2) 0.032(2) 0.026(2) 0.0119(16) 0.0080(15) 0.0113(16)
C2 0.037(2) 0.034(2) 0.0231(19) 0.0089(16) 0.0055(15) 0.0148(17)
C3 0.038(2) 0.034(2) 0.026(2) 0.0088(16) 0.0066(16) 0.0144(17)
C4 0.035(2) 0.037(2) 0.023(2) 0.0103(17) 0.0066(15) 0.0142(17)
C5 0.038(2) 0.034(2) 0.026(2) 0.0118(17) 0.0070(16) 0.0131(17)
C6 0.033(2) 0.033(2) 0.0224(19) 0.0092(16) 0.0047(15) 0.0120(17)
C7 0.036(2) 0.034(2) 0.025(2) 0.0107(17) 0.0082(16) 0.0119(17)
C8 0.032(2) 0.033(2) 0.0238(19) 0.0110(16) 0.0061(15) 0.0129(17)
C9 0.048(3) 0.039(2) 0.022(2) 0.0109(17) 0.0043(17) 0.015(2)
C10A 0.059(3) 0.044(3) 0.024(2) 0.0081(19) 0.0058(19) 0.019(2)
C10B 0.048(3) 0.053(3) 0.029(2) 0.011(2) 0.0035(18) 0.019(2)
C10C 0.053(3) 0.052(3) 0.021(2) 0.0131(19) 0.0063(18) 0.010(2)
C11 0.037(2) 0.034(2) 0.0207(19) 0.0106(16) 0.0071(15) 0.0127(17)
C12 0.039(2) 0.030(2) 0.025(2) 0.0067(16) 0.0059(16) 0.0105(17)
C13 0.040(2) 0.042(2) 0.0210(19) 0.0102(17) 0.0032(16) 0.0175(19)
C14 0.042(2) 0.037(2) 0.025(2) 0.0140(17) 0.0097(16) 0.0184(18)
C15 0.039(2) 0.031(2) 0.0231(19) 0.0088(16) 0.0055(16) 0.0126(17)
C16 0.037(2) 0.036(2) 0.0216(19) 0.0104(16) 0.0071(16) 0.0148(18)
C17 0.045(3) 0.040(2) 0.036(2) 0.0088(19) -0.0093(19) 0.011(2)
C18 0.046(3) 0.035(2) 0.042(3) 0.0178(19) 0.0054(19) 0.0160(19)
C21 0.036(2) 0.037(2) 0.0213(19) 0.0125(16) 0.0063(15) 0.0147(17)
C22 0.038(2) 0.034(2) 0.0235(19) 0.0125(16) 0.0047(16) 0.0123(17)
C23 0.038(2) 0.035(2) 0.0213(19) 0.0096(16) 0.0032(16) 0.0120(18)
C24 0.042(2) 0.034(2) 0.024(2) 0.0071(17) 0.0048(16) 0.0095(18)
C25 0.040(2) 0.036(2) 0.0233(19) 0.0120(17) 0.0036(16) 0.0145(18)
C26 0.038(2) 0.034(2) 0.0201(19) 0.0082(16) 0.0067(16) 0.0116(18)
C27 0.046(3) 0.041(2) 0.032(2) 0.0176(19) -0.0009(18) 0.012(2)
C28 0.049(3) 0.031(2) 0.031(2) 0.0125(17) 0.0019(18) 0.0094(19)
Cl1S 0.0752(9) 0.0448(7) 0.0414(7) 0.0062(5) -0.0089(6) 0.0156(6)
Cl2S 0.0625(9) 0.1081(12) 0.0359(6) 0.0216(7) 0.0130(5) 0.0429(8)
C1S 0.050(3) 0.058(3) 0.053(3) -0.010(3) -0.006(2) 0.021(3)
Cl3S 0.0713(10) 0.0744(10) 0.0885(12) 0.0349(9) 0.0042(8) 0.0269(8)
Cl4S 0.0834(13) 0.0856(13) 0.153(2) 0.0695(14) -0.0053(12) 0.0273(10)
C2S 0.083(5) 0.110(6) 0.053(4) -0.002(4) -0.013(3) 0.055(4)
Cl5S 0.077(4) 0.0496(19) 0.048(4) 0.020(3) 0.011(2) 0.013(2)
Cl6S 0.081(5) 0.117(6) 0.167(7) 0.071(5) 0.044(4) 0.047(4)
Cl5Q 0.063(3) 0.055(2) 0.060(5) 0.014(3) 0.012(3) 0.0178(18)
Cl6Q 0.065(2) 0.074(3) 0.0445(16) 0.0202(17) -0.0058(13) 0.010(2)

loop_
_atom_type_symbol
_atom_type_description
_atom_type_scat_dispersion_real
_atom_type_scat_dispersion_imag
_atom_type_scat_source
C C 0.0181 0.0091 'International Tables Vol C Tables 4.2.6.8 and 6.1.1.4'
H H 0.0000 0.0000 'International Tables Vol C Tables 4.2.6.8 and 6.1.1.4'
O O 0.0492 0.0322 'International Tables Vol C Tables 4.2.6.8 and 6.1.1.4'
Cl Cl 0.3639 0.7018 'International Tables Vol C Tables 4.2.6.8 and 6.1.1.4'
Sb Sb -0.0562 5.8946 'International Tables Vol C Tables 4.2.6.8 and 6.1.1.4'

loop_
_geom_angle_atom_site_label_1
_geom_angle_atom_site_label_2
_geom_angle_atom_site_label_3
_geom_angle
_geom_angle_site_symmetry_1
_geom_angle_site_symmetry_3
Cl1 Sb1 Cl1 180.000(1) . 2_556
Cl1 Sb1 Cl2 89.91(4) . 2_556
Cl1 Sb1 Cl2 90.09(4) 2_556 2_556
Cl1 Sb1 Cl2 90.09(4) . .
Cl1 Sb1 Cl2 89.91(4) 2_556 .
Cl2 Sb1 Cl2 180.0 2_556 .
Cl1 Sb1 Cl3 90.41(4) . 2_556
Cl1 Sb1 Cl3 89.59(4) 2_556 2_556
Cl2 Sb1 Cl3 89.85(4) 2_556 2_556
Cl2 Sb1 Cl3 90.15(4) . 2_556
Cl1 Sb1 Cl3 89.59(4) . .
Cl1 Sb1 Cl3 90.41(4) 2_556 .
Cl2 Sb1 Cl3 90.15(4) 2_556 .
Cl2 Sb1 Cl3 89.85(4) . .
Cl3 Sb1 Cl3 180.00(3) 2_556 .
C13 O1 C17 116.8(3) . .
C14 O2 C18 117.5(3) . .
C23 O3 C27 117.1(3) . .
C24 O4 C28 117.1(3) . .
C2 C1 C1 120.2(5) . 2_656
C2 C1 C6 119.3(4) . .
C1 C1 C6 120.5(5) 2_656 .
C1 C2 C3 118.7(4) . .
C1 C2 C8 119.5(4) . 2_656
C3 C2 C8 121.5(4) . 2_656
C4 C3 C2 122.2(4) . .
C4 C3 H3A 118.9 . .
C2 C3 H3A 118.9 . .
C3 C4 C5 117.8(4) . .
C3 C4 C9 121.3(4) . .
C5 C4 C9 120.7(4) . .
C4 C5 C6 122.5(4) . .
C4 C5 H5A 118.7 . .
C6 C5 H5A 118.7 . .
C5 C6 C1 118.2(4) . .
C5 C6 C7 122.8(4) . .
C1 C6 C7 118.8(4) . .
C8 C7 C11 118.6(4) . .
C8 C7 C6 118.3(4) . .
C11 C7 C6 123.2(4) . .
C7 C8 C21 118.2(3) . .
C7 C8 C2 118.5(4) . 2_656
C21 C8 C2 123.3(4) . 2_656
C10C C9 C10A 108.6(4) . .
C10C C9 C4 111.5(4) . .
C10A C9 C4 111.8(4) . .
C10C C9 C10B 108.4(4) . .
C10A C9 C10B 108.1(4) . .
C4 C9 C10B 108.3(4) . .
C9 C10A H10A 109.5 . .
C9 C10A H10B 109.5 . .
H10A C10A H10B 109.5 . .
C9 C10A H10C 109.5 . .
H10A C10A H10C 109.5 . .
H10B C10A H10C 109.5 . .
C9 C10B H10D 109.5 . .
C9 C10B H10E 109.5 . .
H10D C10B H10E 109.5 . .
C9 C10B H10F 109.5 . .
H10D C10B H10F 109.5 . .
H10E C10B H10F 109.5 . .
C9 C10C H10G 109.5 . .
C9 C10C H10H 109.5 . .
H10G C10C H10H 109.5 . .
C9 C10C H10I 109.5 . .
H10G C10C H10I 109.5 . .
H10H C10C H10I 109.5 . .
C16 C11 C12 118.4(4) . .
C16 C11 C7 119.5(4) . .
C12 C11 C7 121.8(4) . .
C13 C12 C11 121.8(4) . .
C13 C12 H12A 119.1 . .
C11 C12 H12A 119.1 . .
O1 C13 C12 125.2(4) . .
O1 C13 C14 115.4(4) . .
C12 C13 C14 119.3(4) . .
O2 C14 C15 124.6(4) . .
O2 C14 C13 115.7(4) . .
C15 C14 C13 119.7(4) . .
C14 C15 C16 121.5(4) . .
C14 C15 H15A 119.3 . .
C16 C15 H15A 119.3 . .
C15 C16 C11 118.8(4) . .
C15 C16 C26 122.1(4) . .
C11 C16 C26 119.1(4) . .
O1 C17 H17A 109.5 . .
O1 C17 H17B 109.5 . .
H17A C17 H17B 109.5 . .
O1 C17 H17C 109.5 . .
H17A C17 H17C 109.5 . .
H17B C17 H17C 109.5 . .
O2 C18 H18A 109.5 . .
O2 C18 H18B 109.5 . .
H18A C18 H18B 109.5 . .
O2 C18 H18C 109.5 . .
H18A C18 H18C 109.5 . .
H18B C18 H18C 109.5 . .
C26 C21 C22 118.6(4) . .
C26 C21 C8 119.8(4) . .
C22 C21 C8 121.2(4) . .
C23 C22 C21 121.4(4) . .
C23 C22 H22A 119.3 . .
C21 C22 H22A 119.3 . .
O3 C23 C22 125.2(4) . .
O3 C23 C24 114.9(4) . .
C22 C23 C24 119.8(4) . .
O4 C24 C25 125.3(4) . .
O4 C24 C23 115.4(4) . .
C25 C24 C23 119.3(4) . .
C24 C25 C26 121.7(4) . .
C24 C25 H25A 119.2 . .
C26 C25 H25A 119.2 . .
C25 C26 C21 118.9(4) . .
C25 C26 C16 121.5(4) . .
C21 C26 C16 119.6(4) . .
O3 C27 H27A 109.5 . .
O3 C27 H27B 109.5 . .
H27A C27 H27B 109.5 . .
O3 C27 H27C 109.5 . .
H27A C27 H27C 109.5 . .
H27B C27 H27C 109.5 . .
O4 C28 H28A 109.5 . .
O4 C28 H28B 109.5 . .
H28A C28 H28B 109.5 . .
O4 C28 H28C 109.5 . .
H28A C28 H28C 109.5 . .
H28B C28 H28C 109.5 . .
Cl2S C1S Cl1S 112.4(3) . .
Cl2S C1S H1SA 109.1 . .
Cl1S C1S H1SA 109.1 . .
Cl2S C1S H1SB 109.1 . .
Cl1S C1S H1SB 109.1 . .
H1SA C1S H1SB 107.9 . .
Cl4S C2S Cl3S 110.4(4) . .
Cl4S C2S H2SA 109.6 . .
Cl3S C2S H2SA 109.6 . .
Cl4S C2S H2SB 109.6 . .
Cl3S C2S H2SB 109.6 . .
H2SA C2S H2SB 108.1 . .
Cl6S C3S Cl5S 111.3(8) . .
Cl6S C3S H3SA 109.4 . .
Cl5S C3S H3SA 109.4 . .
Cl6S C3S H3SB 109.4 . .
Cl5S C3S H3SB 109.4 . .
H3SA C3S H3SB 108.0 . .
Cl6Q C3SA Cl5Q 111.5(7) . .
Cl6Q C3SA H3SC 109.3 . .
Cl5Q C3SA H3SC 109.3 . .
Cl6Q C3SA H3SD 109.3 . .
Cl5Q C3SA H3SD 109.3 . .
H3SC C3SA H3SD 108.0 . .

loop_
_geom_bond_atom_site_label_1
_geom_bond_atom_site_label_2
_geom_bond_distance
_geom_bond_site_symmetry_2
Sb1 Cl1 2.3641(10) .
Sb1 Cl1 2.3641(10) 2_556
Sb1 Cl2 2.3653(10) 2_556
Sb1 Cl2 2.3654(10) .
Sb1 Cl3 2.3740(11) 2_556
Sb1 Cl3 2.3740(11) .
O1 C13 1.362(5) .
O1 C17 1.429(5) .
O2 C14 1.366(5) .
O2 C18 1.415(6) .
O3 C23 1.358(5) .
O3 C27 1.433(5) .
O4 C24 1.349(5) .
O4 C28 1.439(5) .
C1 C2 1.406(6) .
C1 C1 1.415(8) 2_656
C1 C6 1.427(6) .
C2 C3 1.416(6) .
C2 C8 1.445(6) 2_656
C3 C4 1.388(6) .
C3 H3A 0.9500 .
C4 C5 1.394(6) .
C4 C9 1.540(6) .
C5 C6 1.409(6) .
C5 H5A 0.9500 .
C6 C7 1.447(6) .
C7 C8 1.416(6) .
C7 C11 1.446(6) .
C8 C21 1.445(6) .
C8 C2 1.445(6) 2_656
C9 C10C 1.527(6) .
C9 C10A 1.526(6) .
C9 C10B 1.546(7) .
C10A H10A 0.9800 .
C10A H10B 0.9800 .
C10A H10C 0.9800 .
C10B H10D 0.9800 .
C10B H10E 0.9800 .
C10B H10F 0.9800 .
C10C H10G 0.9800 .
C10C H10H 0.9800 .
C10C H10I 0.9800 .
C11 C16 1.418(6) .
C11 C12 1.417(6) .
C12 C13 1.374(6) .
C12 H12A 0.9500 .
C13 C14 1.419(6) .
C14 C15 1.377(6) .
C15 C16 1.413(6) .
C15 H15A 0.9500 .
C16 C26 1.456(6) .
C17 H17A 0.9800 .
C17 H17B 0.9800 .
C17 H17C 0.9800 .
C18 H18A 0.9800 .
C18 H18B 0.9800 .
C18 H18C 0.9800 .
C21 C26 1.414(6) .
C21 C22 1.425(6) .
C22 C23 1.369(6) .
C22 H22A 0.9500 .
C23 C24 1.421(6) .
C24 C25 1.385(6) .
C25 C26 1.408(6) .
C25 H25A 0.9500 .
C27 H27A 0.9800 .
C27 H27B 0.9800 .
C27 H27C 0.9800 .
C28 H28A 0.9800 .
C28 H28B 0.9800 .
C28 H28C 0.9800 .
Cl1S C1S 1.757(6) .
Cl2S C1S 1.751(6) .
C1S H1SA 0.9900 .
C1S H1SB 0.9900 .
Cl3S C2S 1.782(9) .
Cl4S C2S 1.747(8) .
C2S H2SA 0.9900 .
C2S H2SB 0.9900 .
Cl5S C3S 1.768(11) .
Cl6S C3S 1.759(12) .
C3S H3SA 0.9900 .
C3S H3SB 0.9900 .
Cl5Q C3SA 1.767(11) .
Cl6Q C3SA 1.723(10) .
C3SA H3SC 0.9900 .
C3SA H3SD 0.9900 .

loop_
_geom_torsion_atom_site_label_1
_geom_torsion_atom_site_label_2
_geom_torsion_atom_site_label_3
_geom_torsion_atom_site_label_4
_geom_torsion
_geom_torsion_site_symmetry_1
_geom_torsion_site_symmetry_4
C1 C1 C2 C3 -170.2(5) 2_656 .
C6 C1 C2 C3 12.8(6) . .
C1 C1 C2 C8 4.6(7) 2_656 2_656
C6 C1 C2 C8 -172.5(4) . 2_656
C1 C2 C3 C4 -6.0(7) . .
C8 C2 C3 C4 179.3(4) 2_656 .
C2 C3 C4 C5 -1.9(6) . .
C2 C3 C4 C9 -177.2(4) . .
C3 C4 C5 C6 3.1(7) . .
C9 C4 C5 C6 178.3(4) . .
C4 C5 C6 C1 3.7(6) . .
C4 C5 C6 C7 178.4(4) . .
C2 C1 C6 C5 -11.6(6) . .
C1 C1 C6 C5 171.3(5) 2_656 .
C2 C1 C6 C7 173.4(4) . .
C1 C1 C6 C7 -3.6(7) 2_656 .
C5 C6 C7 C8 -156.8(4) . .
C1 C6 C7 C8 17.9(6) . .
C5 C6 C7 C11 23.0(6) . .
C1 C6 C7 C11 -162.3(4) . .
C11 C7 C8 C21 -26.9(6) . .
C6 C7 C8 C21 152.9(4) . .
C11 C7 C8 C2 154.7(4) . 2_656
C6 C7 C8 C2 -25.4(6) . 2_656
C3 C4 C9 C10C -144.4(4) . .
C5 C4 C9 C10C 40.6(6) . .
C3 C4 C9 C10A -22.6(6) . .
C5 C4 C9 C10A 162.4(4) . .
C3 C4 C9 C10B 96.5(5) . .
C5 C4 C9 C10B -78.6(5) . .
C8 C7 C11 C16 19.2(6) . .
C6 C7 C11 C16 -160.7(4) . .
C8 C7 C11 C12 -154.8(4) . .
C6 C7 C11 C12 25.4(6) . .
C16 C11 C12 C13 5.0(6) . .
C7 C11 C12 C13 179.0(4) . .
C17 O1 C13 C12 -12.6(6) . .
C17 O1 C13 C14 168.0(4) . .
C11 C12 C13 O1 -178.5(4) . .
C11 C12 C13 C14 0.9(6) . .
C18 O2 C14 C15 10.0(6) . .
C18 O2 C14 C13 -171.6(4) . .
O1 C13 C14 O2 -4.3(5) . .
C12 C13 C14 O2 176.3(4) . .
O1 C13 C14 C15 174.2(4) . .
C12 C13 C14 C15 -5.2(6) . .
O2 C14 C15 C16 -178.1(4) . .
C13 C14 C15 C16 3.6(6) . .
C14 C15 C16 C11 2.4(6) . .
C14 C15 C16 C26 -177.8(4) . .
C12 C11 C16 C15 -6.6(6) . .
C7 C11 C16 C15 179.3(4) . .
C12 C11 C16 C26 173.6(4) . .
C7 C11 C16 C26 -0.6(6) . .
C7 C8 C21 C26 16.4(6) . .
C2 C8 C21 C26 -165.4(4) 2_656 .
C7 C8 C21 C22 -156.6(4) . .
C2 C8 C21 C22 21.6(6) 2_656 .
C26 C21 C22 C23 4.4(6) . .
C8 C21 C22 C23 177.5(4) . .
C27 O3 C23 C22 -5.6(6) . .
C27 O3 C23 C24 176.6(4) . .
C21 C22 C23 O3 -178.4(4) . .
C21 C22 C23 C24 -0.7(6) . .
C28 O4 C24 C25 0.7(6) . .
C28 O4 C24 C23 179.3(4) . .
O3 C23 C24 O4 -3.1(6) . .
C22 C23 C24 O4 179.0(4) . .
O3 C23 C24 C25 175.6(4) . .
C22 C23 C24 C25 -2.4(6) . .
O4 C24 C25 C26 -179.9(4) . .
C23 C24 C25 C26 1.6(6) . .
C24 C25 C26 C21 2.1(6) . .
C24 C25 C26 C16 -178.3(4) . .
C22 C21 C26 C25 -5.0(6) . .
C8 C21 C26 C25 -178.2(4) . .
C22 C21 C26 C16 175.3(4) . .
C8 C21 C26 C16 2.2(6) . .
C15 C16 C26 C25 -9.5(6) . .
C11 C16 C26 C25 170.4(4) . .
C15 C16 C26 C21 170.2(4) . .
C11 C16 C26 C21 -10.0(6) . .
